data_7130003
loop_
_publ_author_name
'Petrosova, Hanna R.'
'Kucheriv, Olesia I.'
'Shova, Sergiu'
'Gural'skiy, Il'ya A.'

_publ_section_title
;
 Aziridinium cation templating 3D lead halide hybrid perovskites
;
_journal_name_full 'Chemical Communications'
_journal_paper_doi 10.1039/D2CC01364A
_journal_year 2022
_chemical_formula_moiety 'Cl3 Pb1, 0.167(C12), 0.083(N12)'
_chemical_formula_sum 'C2 Cl3 N Pb'
_chemical_formula_weight 351.57
_space_group_crystal_system cubic
_space_group_IT_number 221
_space_group_name_Hall '-P 4 2 3'
_space_group_name_H-M_alt 'P m -3 m'
_audit_creation_date 2022-02-07
_audit_creation_method
;
Olex2 1.5
(compiled 2021.12.09 svn.r5202d8cf for OlexSys, GUI svn.r6439)
;
_audit_update_record
;
2022-02-18 deposited with the CCDC.	2022-03-30 downloaded from the CCDC.
;
_cell_angle_alpha 90
_cell_angle_beta 90
_cell_angle_gamma 90
_cell_formula_units_Z 1
_cell_length_a 5.7610(2)
_cell_length_b 5.7610(2)
_cell_length_c 5.7610(2)
_cell_measurement_reflns_used 194
_cell_measurement_temperature 293
_cell_measurement_theta_max 28.7440
_cell_measurement_theta_min 3.5280
_cell_volume 191.203(11)
_computing_cell_refinement 'CrysAlisPro 1.171.41.93a (Rigaku OD, 2020)'
_computing_data_collection 'CrysAlisPro 1.171.41.93a (Rigaku OD, 2020)'
_computing_data_reduction 'CrysAlisPro 1.171.41.93a (Rigaku OD, 2020)'
_computing_molecular_graphics 'Olex2 1.5 (Dolomanov et al., 2009)'
_computing_publication_material 'Olex2 1.5 (Dolomanov et al., 2009)'
_computing_structure_refinement 'SHELXL 2018/3 (Sheldrick, 2015)'
_computing_structure_solution 'SHELXT 2018/2 (Sheldrick, 2018)'
_diffrn_ambient_temperature 293.00
_diffrn_detector_area_resol_mean 16.1593
_diffrn_detector_type Eos
_diffrn_measured_fraction_theta_full 1.000
_diffrn_measured_fraction_theta_max 0.934
_diffrn_measurement_details
;
List of Runs (angles in degrees, time in seconds):

  # Type    Start    End  Width  t~exp~   \w     \q     \k     \f   Frames
#--------------------------------------------------------------------------
  1  \w      2.00  52.00   1.00   10.00    --   17.71-118.00 -95.00   50
;
_diffrn_measurement_device 'four-circle diffractometer'
_diffrn_measurement_device_type 'Xcalibur, Eos'
_diffrn_measurement_method '\w scans'
_diffrn_radiation_type MoK\a
_diffrn_radiation_wavelength 0.71073
_diffrn_reflns_av_R_equivalents 0.0309
_diffrn_reflns_av_unetI/netI 0.0335
_diffrn_reflns_Laue_measured_fraction_full 1.000
_diffrn_reflns_Laue_measured_fraction_max 0.934
_diffrn_reflns_limit_h_max 2
_diffrn_reflns_limit_h_min -7
_diffrn_reflns_limit_k_max 7
_diffrn_reflns_limit_k_min -4
_diffrn_reflns_limit_l_max 4
_diffrn_reflns_limit_l_min -4
_diffrn_reflns_number 215
_diffrn_reflns_point_group_measured_fraction_full 1.000
_diffrn_reflns_point_group_measured_fraction_max 0.934
_diffrn_reflns_theta_full 25.242
_diffrn_reflns_theta_max 28.801
_diffrn_reflns_theta_min 3.537
_exptl_absorpt_coefficient_mu 23.000
_exptl_absorpt_correction_T_max 0.115
_exptl_absorpt_correction_T_min 0.068
_exptl_absorpt_correction_type analytical
_exptl_absorpt_process_details
;
CrysAlisPro 1.171.41.93a (Rigaku Oxford Diffraction, 2020)
Analytical numeric absorption correction using a multifaceted crystal
model based on expressions derived by R.C. Clark & J.S. Reid.
(Clark, R. C. & Reid, J. S. (1995). Acta Cryst. A51, 887-897)
Empirical absorption correction using spherical harmonics,
implemented in SCALE3 ABSPACK scaling algorithm.
;
_exptl_crystal_colour 'clear colourless'
_exptl_crystal_colour_lustre clear
_exptl_crystal_colour_primary colourless
_exptl_crystal_density_diffrn 3.053
_exptl_crystal_description prism
_exptl_crystal_F_000 152
_exptl_crystal_size_max 0.14
_exptl_crystal_size_mid 0.11
_exptl_crystal_size_min 0.1
_refine_diff_density_max 0.829
_refine_diff_density_min -1.492
_refine_diff_density_rms 0.154
_refine_ls_extinction_coef 0.105(12)
_refine_ls_extinction_expression Fc^*^=kFc[1+0.001xFc^2^\l^3^/sin(2\q)]^-1/4^
_refine_ls_extinction_method 'SHELXL-2018/3 (Sheldrick 2018)'
_refine_ls_goodness_of_fit_ref 1.170
_refine_ls_hydrogen_treatment undef
_refine_ls_matrix_type full
_refine_ls_number_parameters 7
_refine_ls_number_reflns 71
_refine_ls_number_restraints 0
_refine_ls_restrained_S_all 1.170
_refine_ls_R_factor_all 0.0199
_refine_ls_R_factor_gt 0.0199
_refine_ls_shift/su_max 0.000
_refine_ls_shift/su_mean 0.000
_refine_ls_structure_factor_coef Fsqd
_refine_ls_weighting_details 'w=1/[\s^2^(Fo^2^)+(0.0118P)^2^+0.3647P] where P=(Fo^2^+2Fc^2^)/3'
_refine_ls_weighting_scheme calc
_refine_ls_wR_factor_gt 0.0431
_refine_ls_wR_factor_ref 0.0431
_reflns_Friedel_coverage 0.000
_reflns_number_gt 71
_reflns_number_total 71
_reflns_threshold_expression 'I > 2\s(I)'
_cod_data_source_file d2cc01364a2.cif
_cod_data_source_block shi_5625_ilgu_auto
_cod_original_cell_volume 191.20(2)
_cod_database_code 7130003
_shelx_shelxl_version_number 2018/3
_shelx_space_group_comment
;
The symmetry employed for this shelxl refinement is uniquely defined
by the following loop, which should always be used as a source of
symmetry information in preference to the above space-group names.
They are only intended as comments.
;
_shelx_estimated_absorpt_t_max 0.207
_shelx_estimated_absorpt_t_min 0.141
_olex2_refinement_description
;
1. Shared sites
{C1, N1}
2. Uiso/Uaniso restraints and constraints
: with sigma of 0.001 and sigma for terminal atoms of 0.002
Uiso(C1) = Uiso(N1)
3. Others
 Fixed Sof: C1(0.04167) N1(0.02083)
;
_olex2_submission_special_instructions 'No special instructions were received'
_oxdiff_exptl_absorpt_empirical_details
;
Empirical correction (ABSPACK) includes:
- Absorption correction using spherical harmonics
- Frame scaling
;

loop_
_space_group_symop_operation_xyz
'x, y, z'
'-x, -y, z'
'-x, y, -z'
'x, -y, -z'
'z, x, y'
'z, -x, -y'
'-z, -x, y'
'-z, x, -y'
'y, z, x'
'-y, z, -x'
'y, -z, -x'
'-y, -z, x'
'y, x, -z'
'-y, -x, -z'
'y, -x, z'
'-y, x, z'
'x, z, -y'
'-x, z, y'
'-x, -z, -y'
'x, -z, y'
'z, y, -x'
'z, -y, x'
'-z, y, x'
'-z, -y, -x'
'-x, -y, -z'
'x, y, -z'
'x, -y, z'
'-x, y, z'
'-z, -x, -y'
'-z, x, y'
'z, x, -y'
'z, -x, y'
'-y, -z, -x'
'y, -z, x'
'-y, z, x'
'y, z, -x'
'-y, -x, z'
'y, x, z'
'-y, x, -z'
'y, -x, -z'
'-x, -z, y'
'x, -z, -y'
'x, z, y'
'-x, z, -y'
'-z, -y, x'
'-z, y, -x'
'z, -y, -x'
'z, y, x'

loop_
_atom_site_label
_atom_site_type_symbol
_atom_site_fract_x
_atom_site_fract_y
_atom_site_fract_z
_atom_site_U_iso_or_equiv
_atom_site_adp_type
_atom_site_occupancy
_atom_site_site_symmetry_order
_atom_site_calc_flag
_atom_site_refinement_flags_posn
_atom_site_refinement_flags_adp
_atom_site_refinement_flags_occupancy
_atom_site_disorder_assembly
_atom_site_disorder_group
Pb1 Pb 0.500000 0.500000 0.500000 0.0230(5) Uani 1 48 d S T P . .
Cl1 Cl 0.500000 0.000000 0.500000 0.0662(17) Uani 1 16 d S T P . .
C1 C 0.000000 0.897(6) 0.897(6) 0.12(3) Uiso 0.1667 4 d S . P . 2
N1 N 0.000000 0.897(6) 0.897(6) 0.12(3) Uiso 0.0833 4 d S . P A 1

loop_
_atom_site_aniso_label
_atom_site_aniso_U_11
_atom_site_aniso_U_22
_atom_site_aniso_U_33
_atom_site_aniso_U_23
_atom_site_aniso_U_13
_atom_site_aniso_U_12
Pb1 0.0230(5) 0.0230(5) 0.0230(5) 0.000 0.000 0.000
Cl1 0.085(3) 0.028(2) 0.085(3) 0.000 0.000 0.000

loop_
_atom_type_symbol
_atom_type_description
_atom_type_scat_dispersion_real
_atom_type_scat_dispersion_imag
_atom_type_scat_source
C C 0.0033 0.0016 'International Tables Vol C Tables 4.2.6.8 and 6.1.1.4'
Cl Cl 0.1484 0.1585 'International Tables Vol C Tables 4.2.6.8 and 6.1.1.4'
N N 0.0061 0.0033 'International Tables Vol C Tables 4.2.6.8 and 6.1.1.4'
Pb Pb -3.3944 10.1111 'International Tables Vol C Tables 4.2.6.8 and 6.1.1.4'

loop_
_exptl_crystal_face_index_h
_exptl_crystal_face_index_k
_exptl_crystal_face_index_l
_exptl_crystal_face_perp_dist
-2 8 -1 0.0565
1 0 -8 0.0556
-1 0 8 0.0483
-2 7 4 0.0491
4 7 1 0.0484
-4 0 -7 0.0615
5 2 6 0.0602
-1 -7 5 0.0549
8 2 -2 0.0566
-8 -1 0 0.0469
2 -8 -1 0.0685
-5 -6 -3 0.0557
7 -4 -2 0.0703
-6 5 -1 0.0549
7 0 -3 0.0535

loop_
_geom_angle_atom_site_label_1
_geom_angle_atom_site_label_2
_geom_angle_atom_site_label_3
_geom_angle
_geom_angle_site_symmetry_1
_geom_angle_site_symmetry_3
_geom_angle_publ_flag
Cl1 Pb1 Cl1 90.0 9_655 . ?
Cl1 Pb1 Cl1 26.6 . 15 ?
Cl1 Pb1 Cl1 90.0 1_565 9 ?
Cl1 Pb1 Cl1 90.0 9_655 1_565 ?
Cl1 Pb1 Cl1 63.4 9 15 ?
Cl1 Pb1 Cl1 180.0 . 1_565 ?
Cl1 Pb1 Cl1 90.0 5_556 9 ?
Cl1 Pb1 Cl1 90.0 9_655 5 ?
Cl1 Pb1 Cl1 90.0 5 15 ?
Cl1 Pb1 Cl1 90.0 . 5 ?
Cl1 Pb1 Cl1 90.0 . 9 ?
Cl1 Pb1 Cl1 90.0 1_565 5 ?
Cl1 Pb1 Cl1 90.0 5 9 ?
Cl1 Pb1 Cl1 90.0 9_655 5_556 ?
Cl1 Pb1 Cl1 116.6 9_655 15 ?
Cl1 Pb1 Cl1 90.0 . 5_556 ?
Cl1 Pb1 Cl1 153.4 1_565 15 ?
Cl1 Pb1 Cl1 90.0 1_565 5_556 ?
Cl1 Pb1 Cl1 90.0 5_556 15 ?
Cl1 Pb1 Cl1 180.0 5 5_556 ?
Cl1 Pb1 Cl1 180.0 9_655 9 ?
Pb1 Cl1 Pb1 180.0 1_545 . ?
C1 C1 C1 33.557(1) 33_676 29_667 ?
C1 C1 C1 30.000(7) 10_656 29_667 ?
C1 C1 C1 73.22(3) 5_465 33_676 ?
C1 C1 C1 73.221(11) 30_665 34_476 ?
C1 C1 C1 35.264(1) 26_557 29_667 ?
C1 C1 C1 54.735(14) 9_456 34_476 ?
C1 C1 C1 65.905(11) 26_557 33_676 ?
C1 C1 C1 35.264(15) 2_575 34_476 ?
C1 C1 C1 90.000(18) 5_465 29_667 ?
C1 C1 C1 60.000(8) 29_667 34_476 ?
C1 C1 C1 30.000(4) 30_665 33_676 ?
C1 C1 C1 90.000(10) 30_665 6_467 ?
C1 C1 C1 90.00(2) 9_456 33_676 ?
C1 C1 C1 30.00(2) 9_456 6_467 ?
C1 C1 C1 35.264(1) 2_575 33_676 ?
C1 C1 C1 65.905(11) 2_575 6_467 ?
C1 C1 C1 54.735(3) 30_665 29_667 ?
C1 C1 C1 48.190(1) 29_667 6_467 ?
C1 C1 C1 73.22(3) 9_456 29_667 ?
C1 C1 C1 45.00(2) 9_456 26_557 ?
C1 C1 C1 65.905(11) 2_575 29_667 ?
C1 C1 C1 54.735(2) 10_656 33_676 ?
C1 C1 C1 90.000(1) 10_656 34_476 ?
C1 C1 C1 60.000(1) 10_656 30_665 ?
C1 C1 C1 30.000(11) 5_465 34_476 ?
C1 C1 C1 120.000(18) 10_656 5_465 ?
C1 C1 C1 65.9 26_557 34_476 ?
C1 C1 C1 90.000(18) 30_665 5_465 ?
C1 C1 C1 48.2 33_676 34_476 ?
C1 C1 C1 90.000(1) 10_656 9_456 ?
C1 C1 C1 73.221(8) 10_656 6_467 ?
C1 C1 C1 120.00(2) 30_665 9_456 ?
C1 C1 C1 54.735(3) 5_465 6_467 ?
C1 C1 C1 60.000(6) 5_465 9_456 ?
C1 C1 C1 35.264(6) 26_557 6_467 ?
C1 C1 C1 45.000(4) 10_656 26_557 ?
C1 C1 C1 60.000(15) 33_676 6_467 ?
C1 C1 C1 90.000(1) 30_665 26_557 ?
C1 C1 C1 33.557(3) 34_476 6_467 ?
C1 C1 C1 90.000(6) 5_465 26_557 ?

loop_
_geom_bond_atom_site_label_1
_geom_bond_atom_site_label_2
_geom_bond_distance
_geom_bond_site_symmetry_2
_geom_bond_publ_flag
Pb1 Cl1 2.88050(10) 9_655 ?
Pb1 Cl1 2.88050(10) 5_556 ?
Pb1 Cl1 2.88050(10) 5 ?
Pb1 Cl1 2.88050(10) . ?
Pb1 Cl1 2.88050(10) 9 ?
Pb1 Cl1 2.88050(10) 1_565 ?
Pb1 Cl1 6.4410(2) 15 ?
C1 C1 1.45(8) 29_667 ?
C1 C1 1.18(6) 26_557 ?
C1 C1 1.45(8) 33_676 ?
C1 C1 1.45(8) 6_467 ?
C1 C1 1.18(6) 2_575 ?
C1 C1 0.84(5) 5_465 ?
C1 C1 0.84(5) 9_456 ?
C1 C1 1.45(8) 34_476 ?
C1 C1 0.84(5) 10_656 ?
C1 C1 1.67(9) 25_577 ?
C1 C1 0.84(5) 30_665 ?
